data_2228007
loop_
_publ_author_name
'H\"okelek, Tuncer'
'Bi\,cer, Nusret Tuna'
'Sefero\(glu, Zeynel'
'\,Sahin, Ertan'

_publ_section_title
;
 3-Phenyldiazenyl-1,2-dimethyl-1<i>H</i>-indole
;
_journal_coeditor_code SU2202
_journal_issue 9
_journal_name_full 'Acta Crystallographica Section E'
_journal_page_first o2311
_journal_paper_doi 10.1107/S1600536810031648
_journal_volume 66
_journal_year 2010
_chemical_formula_iupac 'C16 H15 N3'
_chemical_formula_moiety 'C16 H15 N3'
_chemical_formula_sum 'C16 H15 N3'
_chemical_formula_weight 249.31
_chemical_name_systematic
;
3-Phenyldiazenyl-1,2-dimethyl-1<i>H</i>-indole
;
_space_group_IT_number 15
_symmetry_cell_setting monoclinic
_symmetry_space_group_name_Hall '-C 2yc'
_symmetry_space_group_name_H-M 'C 1 2/c 1'
_atom_sites_solution_hydrogens geom
_atom_sites_solution_primary direct
_atom_sites_solution_secondary difmap
_audit_creation_method SHELXL-97
_cell_angle_alpha 90
_cell_angle_beta 104.264(3)
_cell_angle_gamma 90
_cell_formula_units_Z 8
_cell_length_a 16.3442(3)
_cell_length_b 10.2713(2)
_cell_length_c 16.5312(3)
_cell_measurement_reflns_used 3396
_cell_measurement_temperature 294(2)
_cell_measurement_theta_max 26.35
_cell_measurement_theta_min 2.36
_cell_volume 2689.64(9)
_computing_cell_refinement 'CrystalClear (Rigaku/MSC, 2005)'
_computing_data_collection 'CrystalClear (Rigaku/MSC, 2005)'
_computing_data_reduction 'CrystalClear (Rigaku/MSC, 2005)'
_computing_molecular_graphics 'Ortep-3 for Windows (Farrugia, 1997)'
_computing_publication_material 'WinGX publication routines (Farrugia, 1999) and PLATON (Spek, 2009)'
_computing_structure_refinement 'SHELXL97 (Sheldrick, 2008)'
_computing_structure_solution 'SHELXS97 (Sheldrick, 2008)'
_diffrn_ambient_temperature 294(2)
_diffrn_measured_fraction_theta_full 0.997
_diffrn_measured_fraction_theta_max 0.997
_diffrn_measurement_device_type 'Rigaku R-AXIS RAPID-S'
_diffrn_measurement_method '\w scans'
_diffrn_radiation_monochromator graphite
_diffrn_radiation_source 'fine-focus sealed tube'
_diffrn_radiation_type MoK\a
_diffrn_radiation_wavelength 0.71073
_diffrn_reflns_av_R_equivalents 0.1031
_diffrn_reflns_av_sigmaI/netI 0.0475
_diffrn_reflns_limit_h_max 20
_diffrn_reflns_limit_h_min -20
_diffrn_reflns_limit_k_max 12
_diffrn_reflns_limit_k_min -12
_diffrn_reflns_limit_l_max 18
_diffrn_reflns_limit_l_min -20
_diffrn_reflns_number 27159
_diffrn_reflns_theta_full 26.43
_diffrn_reflns_theta_max 26.43
_diffrn_reflns_theta_min 2.36
_exptl_absorpt_coefficient_mu 0.075
_exptl_absorpt_correction_type none
_exptl_crystal_colour orange
_exptl_crystal_density_diffrn 1.231
_exptl_crystal_density_method 'not measured'
_exptl_crystal_description block
_exptl_crystal_F_000 1056
_exptl_crystal_size_max 0.35
_exptl_crystal_size_mid 0.28
_exptl_crystal_size_min 0.18
_refine_diff_density_max 0.114
_refine_diff_density_min -0.177
_refine_ls_extinction_method none
_refine_ls_goodness_of_fit_ref 1.038
_refine_ls_hydrogen_treatment mixed
_refine_ls_matrix_type full
_refine_ls_number_parameters 221
_refine_ls_number_reflns 2762
_refine_ls_number_restraints 0
_refine_ls_restrained_S_all 1.038
_refine_ls_R_factor_all 0.1219
_refine_ls_R_factor_gt 0.0657
_refine_ls_shift/su_max 0.000
_refine_ls_shift/su_mean 0.000
_refine_ls_structure_factor_coef Fsqd
_refine_ls_weighting_details 'calc w=1/[\s^2^(Fo^2^)+(0.0864P)^2^+0.4512P] where P=(Fo^2^+2Fc^2^)/3'
_refine_ls_weighting_scheme calc
_refine_ls_wR_factor_gt 0.1641
_refine_ls_wR_factor_ref 0.1978
_reflns_number_gt 1503
_reflns_number_total 2762
_reflns_threshold_expression I>2\s(I)
_cod_data_source_file su2202.cif
_cod_data_source_block I
_cod_original_sg_symbol_H-M 'C 2/c'
_cod_database_code 2228007
_cod_database_fobs_code 2228007

loop_
_symmetry_equiv_pos_as_xyz
'x, y, z'
'-x, y, -z+1/2'
'x+1/2, y+1/2, z'
'-x+1/2, y+1/2, -z+1/2'
'-x, -y, -z'
'x, -y, z-1/2'
'-x+1/2, -y+1/2, -z'
'x+1/2, -y+1/2, z-1/2'

loop_
_atom_site_type_symbol
_atom_site_label
_atom_site_fract_x
_atom_site_fract_y
_atom_site_fract_z
_atom_site_U_iso_or_equiv
_atom_site_adp_type
_atom_site_calc_flag
_atom_site_refinement_flags
_atom_site_occupancy
_atom_site_disorder_assembly
_atom_site_disorder_group
N N1 0.08081(14) 0.0254(2) 0.10187(13) 0.0815(7) Uani d . 1 . .
N N2 0.14870(13) 0.1760(2) -0.06346(13) 0.0776(6) Uani d . 1 . .
N N3 0.12083(14) 0.2792(2) -0.10430(14) 0.0809(6) Uani d . 1 . .
C C1 0.13054(17) 0.0347(3) 0.04696(16) 0.0788(7) Uani d . 1 . .
C C2 0.10816(16) 0.1455(3) -0.00174(16) 0.0735(7) Uani d . 1 . .
C C3 0.04189(16) 0.2101(2) 0.02639(15) 0.0740(7) Uani d . 1 . .
C C4 -0.00515(18) 0.3236(3) 0.00533(18) 0.0830(8) Uani d . 1 . .
H H4 0.0013(16) 0.382(3) -0.0413(16) 0.091(8) Uiso d . 1 . .
C C5 -0.06401(19) 0.3556(3) 0.0491(2) 0.0941(9) Uani d . 1 . .
H H5 -0.0962(17) 0.443(3) 0.0354(16) 0.098(8) Uiso d . 1 . .
C C6 -0.0776(2) 0.2777(3) 0.1129(2) 0.1000(10) Uani d . 1 . .
H H6 -0.1200(19) 0.301(3) 0.1470(17) 0.105(9) Uiso d . 1 . .
C C7 -0.03322(19) 0.1639(3) 0.13422(18) 0.0891(9) Uani d . 1 . .
H H7 -0.0458(17) 0.109(3) 0.1772(16) 0.096(9) Uiso d . 1 . .
C C8 0.02687(17) 0.1317(3) 0.09164(15) 0.0765(7) Uani d . 1 . .
C C9 0.0837(2) -0.0775(3) 0.16314(18) 0.1000(10) Uani d . 1 . .
H H9A 0.0273 -0.1057 0.1615 0.150 Uiso calc R 1 . .
H H9B 0.1099 -0.0451 0.2178 0.150 Uiso calc R 1 . .
H H9C 0.1157 -0.1496 0.1504 0.150 Uiso calc R 1 . .
C C10 0.1983(2) -0.0607(4) 0.0456(3) 0.1006(10) Uani d . 1 . .
H H101 0.177(2) -0.153(4) 0.032(2) 0.139(13) Uiso d . 1 . .
H H102 0.239(2) -0.063(3) 0.097(2) 0.118(12) Uiso d . 1 . .
H H103 0.232(2) -0.032(3) 0.004(2) 0.122(12) Uiso d . 1 . .
C C11 0.16377(17) 0.3083(3) -0.16766(16) 0.0773(7) Uani d . 1 . .
C C12 0.24027(19) 0.2553(3) -0.17310(19) 0.0845(8) Uani d . 1 . .
H H12 0.2668(19) 0.184(3) -0.1278(18) 0.112(10) Uiso d . 1 . .
C C13 0.2756(2) 0.2934(4) -0.2364(2) 0.1010(10) Uani d . 1 . .
H H13 0.326(2) 0.255(3) -0.2414(18) 0.099(9) Uiso d . 1 . .
C C14 0.2366(3) 0.3836(4) -0.2952(2) 0.1079(11) Uani d . 1 . .
H H14 0.265(3) 0.408(4) -0.341(2) 0.158(14) Uiso d . 1 . .
C C15 0.1604(3) 0.4367(4) -0.2903(2) 0.1051(10) Uani d . 1 . .
H H15 0.1309(17) 0.507(3) -0.3271(18) 0.096(9) Uiso d . 1 . .
C C16 0.1245(2) 0.4012(3) -0.2262(2) 0.0936(9) Uani d . 1 . .
H H16 0.0750(19) 0.438(3) -0.2170(18) 0.102(10) Uiso d . 1 . .

loop_
_atom_site_aniso_label
_atom_site_aniso_U_11
_atom_site_aniso_U_22
_atom_site_aniso_U_33
_atom_site_aniso_U_12
_atom_site_aniso_U_13
_atom_site_aniso_U_23
N1 0.0829(15) 0.0828(15) 0.0780(14) 0.0006(12) 0.0181(12) 0.0063(11)
N2 0.0683(13) 0.0804(15) 0.0873(14) -0.0050(11) 0.0252(11) -0.0059(12)
N3 0.0752(14) 0.0862(15) 0.0865(15) -0.0040(12) 0.0302(12) 0.0007(12)
C1 0.0758(17) 0.0795(17) 0.0772(17) -0.0019(14) 0.0116(14) -0.0068(14)
C2 0.0680(15) 0.0758(16) 0.0790(16) -0.0035(13) 0.0222(13) -0.0027(13)
C3 0.0739(16) 0.0765(17) 0.0744(16) -0.0045(13) 0.0233(13) 0.0015(13)
C4 0.0842(18) 0.0767(18) 0.094(2) 0.0042(15) 0.0336(15) 0.0079(15)
C5 0.090(2) 0.086(2) 0.117(2) 0.0084(16) 0.0458(18) 0.0033(18)
C6 0.101(2) 0.103(2) 0.110(2) 0.0037(19) 0.051(2) 0.0061(19)
C7 0.091(2) 0.105(2) 0.0790(18) -0.0056(18) 0.0354(15) 0.0061(16)
C8 0.0760(16) 0.0780(17) 0.0737(16) -0.0014(14) 0.0150(13) 0.0014(13)
C9 0.115(2) 0.092(2) 0.0880(19) -0.0002(17) 0.0153(17) 0.0204(16)
C10 0.093(2) 0.091(2) 0.112(3) 0.0140(19) 0.016(2) -0.004(2)
C11 0.0759(17) 0.0817(17) 0.0782(17) -0.0150(14) 0.0264(14) -0.0105(14)
C12 0.0813(19) 0.090(2) 0.089(2) -0.0125(16) 0.0355(16) -0.0158(16)
C13 0.097(2) 0.110(2) 0.110(3) -0.016(2) 0.053(2) -0.023(2)
C14 0.117(3) 0.118(3) 0.100(3) -0.034(2) 0.048(2) -0.013(2)
C15 0.114(3) 0.109(3) 0.092(2) -0.023(2) 0.025(2) 0.006(2)
C16 0.088(2) 0.101(2) 0.095(2) -0.0115(18) 0.0307(18) -0.0004(18)

loop_
_atom_type_symbol
_atom_type_description
_atom_type_scat_dispersion_real
_atom_type_scat_dispersion_imag
_atom_type_scat_source
C C 0.0033 0.0016 'International Tables Vol C Tables 4.2.6.8 and 6.1.1.4'
H H 0.0000 0.0000 'International Tables Vol C Tables 4.2.6.8 and 6.1.1.4'
N N 0.0061 0.0033 'International Tables Vol C Tables 4.2.6.8 and 6.1.1.4'

loop_
_geom_angle_atom_site_label_1
_geom_angle_atom_site_label_2
_geom_angle_atom_site_label_3
_geom_angle_site_symmetry_1
_geom_angle_site_symmetry_3
_geom_angle
_geom_angle_publ_flag
C1 N1 C8 . . 109.2(2) ?
C1 N1 C9 . . 126.3(2) ?
C8 N1 C9 . . 124.5(2) ?
N3 N2 C2 . . 113.8(2) ?
N2 N3 C11 . . 112.7(2) ?
N1 C1 C2 . . 109.2(2) ?
N1 C1 C10 . . 122.2(3) ?
C2 C1 C10 . . 128.6(3) ?
N2 C2 C1 . . 120.5(2) ?
N2 C2 C3 . . 132.0(2) ?
C1 C2 C3 . . 107.5(2) ?
C4 C3 C2 . . 135.8(2) ?
C4 C3 C8 . . 118.6(2) ?
C8 C3 C2 . . 105.6(2) ?
C3 C4 H4 . . 122.5(15) ?
C5 C4 C3 . . 118.8(3) ?
C5 C4 H4 . . 118.7(15) ?
C4 C5 C6 . . 121.7(3) ?
C4 C5 H5 . . 118.3(15) ?
C6 C5 H5 . . 119.9(15) ?
C5 C6 H6 . . 122.8(16) ?
C7 C6 C5 . . 120.9(3) ?
C7 C6 H6 . . 116.3(16) ?
C6 C7 C8 . . 117.9(3) ?
C6 C7 H7 . . 119.2(17) ?
C8 C7 H7 . . 122.9(17) ?
N1 C8 C3 . . 108.5(2) ?
C7 C8 N1 . . 129.5(3) ?
C7 C8 C3 . . 122.0(3) ?
N1 C9 H9A . . 109.5 ?
N1 C9 H9B . . 109.5 ?
N1 C9 H9C . . 109.5 ?
H9A C9 H9B . . 109.5 ?
H9A C9 H9C . . 109.5 ?
H9B C9 H9C . . 109.5 ?
C1 C10 H102 . . 112(2) ?
C1 C10 H101 . . 114(2) ?
C1 C10 H103 . . 110.4(18) ?
H102 C10 H101 . . 108(3) ?
H102 C10 H103 . . 104(3) ?
H101 C10 H103 . . 109(3) ?
C12 C11 N3 . . 125.3(3) ?
C12 C11 C16 . . 119.4(3) ?
C16 C11 N3 . . 115.2(3) ?
C11 C12 H12 . . 116.3(17) ?
C13 C12 C11 . . 119.5(3) ?
C13 C12 H12 . . 124.2(17) ?
C12 C13 C14 . . 121.5(4) ?
C12 C13 H13 . . 119.7(19) ?
C14 C13 H13 . . 118.8(18) ?
C13 C14 C15 . . 119.4(3) ?
C13 C14 H14 . . 118(2) ?
C15 C14 H14 . . 122(2) ?
C14 C15 H15 . . 124.3(17) ?
C16 C15 C14 . . 120.0(4) ?
C16 C15 H15 . . 115.4(17) ?
C11 C16 H16 . . 115.3(18) ?
C15 C16 C11 . . 120.2(4) ?
C15 C16 H16 . . 124.5(18) ?

loop_
_geom_bond_atom_site_label_1
_geom_bond_atom_site_label_2
_geom_bond_site_symmetry_2
_geom_bond_distance
_geom_bond_publ_flag
N1 C1 . 1.363(3) ?
N1 C8 . 1.388(3) ?
N1 C9 . 1.457(3) ?
N2 C2 . 1.382(3) ?
N3 N2 . 1.279(3) ?
N3 C11 . 1.429(3) ?
C1 C10 . 1.482(4) ?
C2 C1 . 1.390(4) ?
C3 C2 . 1.442(4) ?
C3 C4 . 1.393(4) ?
C3 C8 . 1.415(3) ?
C4 C5 . 1.378(4) ?
C4 H4 . 1.00(3) ?
C5 H5 . 1.04(3) ?
C6 C5 . 1.384(4) ?
C6 H6 . 1.02(3) ?
C7 C6 . 1.375(4) ?
C7 H7 . 0.96(3) ?
C8 C7 . 1.382(4) ?
C9 H9A . 0.9600 ?
C9 H9B . 0.9600 ?
C9 H9C . 0.9600 ?
C10 H101 . 1.02(4) ?
C10 H102 . 0.93(3) ?
C10 H103 . 1.03(3) ?
C11 C16 . 1.397(4) ?
C12 C11 . 1.387(4) ?
C12 C13 . 1.371(4) ?
C12 H12 . 1.06(3) ?
C13 C14 . 1.380(5) ?
C13 H13 . 0.93(3) ?
C14 C15 . 1.381(5) ?
C14 H14 . 1.01(4) ?
C15 H15 . 0.99(3) ?
C16 C15 . 1.381(4) ?
C16 H16 . 0.94(3) ?

loop_
_geom_torsion_atom_site_label_1
_geom_torsion_atom_site_label_2
_geom_torsion_atom_site_label_3
_geom_torsion_atom_site_label_4
_geom_torsion_site_symmetry_1
_geom_torsion_site_symmetry_2
_geom_torsion_site_symmetry_3
_geom_torsion_site_symmetry_4
_geom_torsion
_geom_torsion_publ_flag
C8 N1 C1 C2 . . . . -1.7(3) ?
C8 N1 C1 C10 . . . . 176.5(3) ?
C9 N1 C1 C2 . . . . 179.3(2) ?
C9 N1 C1 C10 . . . . -2.4(4) ?
C1 N1 C8 C3 . . . . 1.2(3) ?
C1 N1 C8 C7 . . . . -178.9(3) ?
C9 N1 C8 C3 . . . . -179.8(2) ?
C9 N1 C8 C7 . . . . 0.0(4) ?
N3 N2 C2 C1 . . . . 178.9(2) ?
N3 N2 C2 C3 . . . . -1.8(4) ?
C11 N3 N2 C2 . . . . -179.98(19) ?
N2 N3 C11 C12 . . . . -15.8(4) ?
N2 N3 C11 C16 . . . . 166.1(2) ?
N2 C2 C1 N1 . . . . -179.0(2) ?
N2 C2 C1 C10 . . . . 2.9(4) ?
C3 C2 C1 N1 . . . . 1.5(3) ?
C3 C2 C1 C10 . . . . -176.6(3) ?
C4 C3 C2 N2 . . . . -1.0(5) ?
C4 C3 C2 C1 . . . . 178.4(3) ?
C8 C3 C2 N2 . . . . 179.9(2) ?
C8 C3 C2 C1 . . . . -0.7(3) ?
C2 C3 C4 C5 . . . . -178.6(3) ?
C8 C3 C4 C5 . . . . 0.4(4) ?
C2 C3 C8 N1 . . . . -0.3(3) ?
C2 C3 C8 C7 . . . . 179.8(2) ?
C4 C3 C8 N1 . . . . -179.6(2) ?
C4 C3 C8 C7 . . . . 0.5(4) ?
C3 C4 C5 C6 . . . . -0.2(5) ?
C7 C6 C5 C4 . . . . -0.9(5) ?
C8 C7 C6 C5 . . . . 1.8(5) ?
N1 C8 C7 C6 . . . . 178.6(3) ?
C3 C8 C7 C6 . . . . -1.6(4) ?
N3 C11 C16 C15 . . . . -179.9(3) ?
C12 C11 C16 C15 . . . . 2.0(4) ?
C11 C12 C13 C14 . . . . -0.1(5) ?
C13 C12 C11 N3 . . . . -178.8(2) ?
C13 C12 C11 C16 . . . . -0.9(4) ?
C13 C14 C15 C16 . . . . 1.1(5) ?
C12 C13 C14 C15 . . . . 0.0(5) ?
C11 C16 C15 C14 . . . . -2.1(5) ?

loop_
_cod_related_entry_id
_cod_related_entry_database
_cod_related_entry_code
1 ChemSpider 30656306
